data_7224492
loop_
_publ_author_name
'Aulakh, Darpandeep'
'Nicoletta, Anthony P.'
'Varghese, Juby R.'
'Wriedt, Mario'

_publ_section_title
;
 The structural diversity and properties of nine new viologen based
 zwitterionic metal--organic frameworks
;
_journal_issue 12
_journal_name_full CrystEngComm
_journal_page_first 2189
_journal_paper_doi 10.1039/C6CE00284F
_journal_volume 18
_journal_year 2016
_chemical_formula_moiety 'C26 H26 Br2 N4 O10 Pd'
_chemical_formula_sum 'C26 H26 Br2 N4 O10 Pd'
_chemical_formula_weight 820.73
_chemical_name_systematic
;
 ?
;
_space_group_crystal_system triclinic
_space_group_IT_number 2
_space_group_name_Hall '-P 1'
_space_group_name_H-M_alt 'P -1'
_symmetry_space_group_name_Hall '-P 1'
_symmetry_space_group_name_H-M 'P -1'
_atom_sites_solution_hydrogens mixed
_audit_creation_method SHELXL-2013
_audit_update_record
;
2015-12-07 deposited with the CCDC.
2016-02-25 downloaded from the CCDC.
;
_cell_angle_alpha 80.843(8)
_cell_angle_beta 72.380(7)
_cell_angle_gamma 67.642(7)
_cell_formula_units_Z 1
_cell_length_a 8.1476(17)
_cell_length_b 8.2521(18)
_cell_length_c 12.398(3)
_cell_measurement_reflns_used 9915
_cell_measurement_temperature 170(2)
_cell_measurement_theta_max 28.362
_cell_measurement_theta_min 2.672
_cell_volume 733.8(3)
_computing_cell_refinement 'APEX2 (Bruker, 2013)'
_computing_data_collection 'APEX2 (Bruker, 2013)'
_computing_data_reduction 'APEX2 (Bruker, 2013)'
_computing_molecular_graphics 'SHELXP-2014/6 (Sheldrick, 2014)'
_computing_structure_refinement 'SHELXL-2014/6 (Sheldrick, 2014)'
_computing_structure_solution 'SHELXT-2014/6 (Sheldrick, 2014)'
_diffrn_ambient_temperature 170(2)
_diffrn_measured_fraction_theta_full 0.958
_diffrn_measured_fraction_theta_max 0.955
_diffrn_measurement_device_type 'Bruker APEX II CCD area detector'
_diffrn_measurement_method 'omega scans'
_diffrn_radiation_type MoK\a
_diffrn_radiation_wavelength 0.71073
_diffrn_reflns_av_R_equivalents 0.0687
_diffrn_reflns_av_unetI/netI 0.0967
_diffrn_reflns_Laue_measured_fraction_full 0.958
_diffrn_reflns_Laue_measured_fraction_max 0.955
_diffrn_reflns_limit_h_max 10
_diffrn_reflns_limit_h_min -10
_diffrn_reflns_limit_k_max 11
_diffrn_reflns_limit_k_min -10
_diffrn_reflns_limit_l_max 16
_diffrn_reflns_limit_l_min -16
_diffrn_reflns_number 9915
_diffrn_reflns_point_group_measured_fraction_full 0.958
_diffrn_reflns_point_group_measured_fraction_max 0.955
_diffrn_reflns_theta_full 25.242
_diffrn_reflns_theta_max 28.362
_diffrn_reflns_theta_min 2.672
_diffrn_source 'fine-focus sealed tube'
_exptl_absorpt_coefficient_mu 3.418
_exptl_absorpt_correction_T_max 0.599
_exptl_absorpt_correction_T_min 0.465
_exptl_absorpt_correction_type multi-scan
_exptl_absorpt_process_details 'SADABS (Sheldrick 2014)'
_exptl_crystal_colour brown
_exptl_crystal_density_diffrn 1.857
_exptl_crystal_description plates
_exptl_crystal_F_000 406
_exptl_crystal_size_max 0.25
_exptl_crystal_size_mid 0.19
_exptl_crystal_size_min 0.15
_refine_diff_density_max 0.837
_refine_diff_density_min -0.769
_refine_diff_density_rms 0.119
_refine_ls_extinction_method none
_refine_ls_goodness_of_fit_ref 0.989
_refine_ls_hydrogen_treatment constr
_refine_ls_matrix_type full
_refine_ls_number_parameters 197
_refine_ls_number_reflns 3495
_refine_ls_number_restraints 0
_refine_ls_restrained_S_all 0.989
_refine_ls_R_factor_all 0.0966
_refine_ls_R_factor_gt 0.0484
_refine_ls_shift/su_max 0.000
_refine_ls_shift/su_mean 0.000
_refine_ls_structure_factor_coef Fsqd
_refine_ls_weighting_details 'w=1/[\s^2^(Fo^2^)+(0.0460P)^2^] where P=(Fo^2^+2Fc^2^)/3'
_refine_ls_weighting_scheme calc
_refine_ls_wR_factor_gt 0.0942
_refine_ls_wR_factor_ref 0.1058
_reflns_Friedel_coverage 0.000
_reflns_number_gt 2234
_reflns_number_total 3495
_reflns_threshold_expression 'I > 2\s(I)'
_cod_data_source_file c6ce00284f2.cif
_cod_data_source_block an94
_cod_depositor_comments 'Adding full bibliography for 7224483--7224492.cif.'
_cod_database_code 7224492
_shelx_space_group_comment
;
The symmetry employed for this shelxl refinement is uniquely defined
by the following loop, which should always be used as a source of
symmetry information in preference to the above space-group names.
They are only intended as comments.
;
_shelxl_version_number 2013-3

loop_
_space_group_symop_operation_xyz
'x, y, z'
'-x, -y, -z'

loop_
_atom_site_label
_atom_site_type_symbol
_atom_site_fract_x
_atom_site_fract_y
_atom_site_fract_z
_atom_site_U_iso_or_equiv
_atom_site_adp_type
_atom_site_occupancy
_atom_site_site_symmetry_order
_atom_site_calc_flag
_atom_site_refinement_flags_posn
_atom_site_refinement_flags_adp
_atom_site_refinement_flags_occupancy
Pd1 Pd 0.0000 0.0000 0.5000 0.02760(15) Uani 1 2 d S . P
Br1 Br 0.03617(7) 0.13580(6) 0.30845(4) 0.03582(17) Uani 1 1 d . . .
N1 N 0.1009(5) 0.2131(4) -0.2691(3) 0.0224(8) Uani 1 1 d . . .
N2 N 0.2869(7) -0.1755(6) 0.4589(3) 0.0363(12) Uani 1 1 d . . .
O1 O 0.7295(5) 0.2644(4) 0.0131(3) 0.0287(7) Uani 1 1 d . . .
O2 O 0.4683(5) 0.3721(4) 0.1473(3) 0.0325(8) Uani 1 1 d . . .
H2 H 0.5384 0.3883 0.1787 0.049 Uiso 1 1 calc R U .
O21 O 0.3723(8) -0.1123(7) 0.4663(5) 0.0832(16) Uani 1 1 d . . .
O22 O 0.3085(7) -0.3030(6) 0.4262(5) 0.0802(16) Uani 1 1 d . . .
C1 C 0.5671(7) 0.2967(5) 0.0486(4) 0.0234(10) Uani 1 1 d . . .
C2 C 0.4522(6) 0.2543(5) -0.0094(4) 0.0215(9) Uani 1 1 d . . .
C3 C 0.2646(6) 0.2948(6) 0.0358(4) 0.0244(10) Uani 1 1 d . . .
H3 H 0.2038 0.3568 0.1034 0.029 Uiso 1 1 calc R U .
C4 C 0.1653(7) 0.2450(6) -0.0174(4) 0.0275(10) Uani 1 1 d . . .
H4 H 0.0360 0.2754 0.0128 0.033 Uiso 1 1 calc R U .
C5 C 0.2548(6) 0.1506(5) -0.1150(4) 0.0214(9) Uani 1 1 d . . .
C6 C 0.4411(7) 0.1116(6) -0.1597(4) 0.0253(10) Uani 1 1 d . . .
H6 H 0.5019 0.0488 -0.2270 0.030 Uiso 1 1 calc R U .
C7 C 0.5416(6) 0.1626(5) -0.1080(4) 0.0224(9) Uani 1 1 d . . .
H7 H 0.6703 0.1352 -0.1396 0.027 Uiso 1 1 calc R U .
C8 C 0.1469(7) 0.0910(6) -0.1709(4) 0.0269(10) Uani 1 1 d . . .
H8A H 0.2206 -0.0289 -0.1975 0.032 Uiso 1 1 calc R U .
H8B H 0.0319 0.0875 -0.1150 0.032 Uiso 1 1 calc R U .
C9 C -0.0569(7) 0.3501(6) -0.2543(4) 0.0298(11) Uani 1 1 d . . .
H9 H -0.1414 0.3685 -0.1814 0.036 Uiso 1 1 calc R U .
C10 C -0.0977(7) 0.4641(6) -0.3432(4) 0.0313(12) Uani 1 1 d . . .
H10 H -0.2104 0.5611 -0.3312 0.038 Uiso 1 1 calc R U .
C11 C 0.0230(7) 0.4405(5) -0.4509(4) 0.0234(10) Uani 1 1 d . . .
C12 C 0.1821(7) 0.2968(7) -0.4617(4) 0.0361(13) Uani 1 1 d . . .
H12 H 0.2686 0.2743 -0.5339 0.043 Uiso 1 1 calc R U .
C13 C 0.2191(7) 0.1851(6) -0.3706(4) 0.0382(13) Uani 1 1 d . . .
H13 H 0.3305 0.0866 -0.3804 0.046 Uiso 1 1 calc R U .
O1W O 0.6247(6) 0.4440(5) 0.2807(4) 0.0691(14) Uani 1 1 d . . .
H1WA H 0.5639 0.4911 0.3428 0.104 Uiso 1 1 d R U .
H1WB H 0.7172 0.3779 0.3029 0.104 Uiso 1 1 d R U .

loop_
_atom_site_aniso_label
_atom_site_aniso_U_11
_atom_site_aniso_U_22
_atom_site_aniso_U_33
_atom_site_aniso_U_23
_atom_site_aniso_U_13
_atom_site_aniso_U_12
Pd1 0.0195(3) 0.0376(3) 0.0231(3) -0.0045(2) -0.0016(2) -0.0091(2)
Br1 0.0342(4) 0.0456(3) 0.0243(3) -0.0002(2) -0.0030(2) -0.0148(3)
N1 0.022(2) 0.0282(18) 0.0179(19) 0.0001(14) -0.0059(16) -0.0099(17)
N2 0.068(4) 0.052(3) 0.0108(19) -0.0037(17) 0.000(2) -0.052(3)
O1 0.0185(19) 0.0436(18) 0.0249(18) -0.0022(14) -0.0039(14) -0.0133(15)
O2 0.0211(19) 0.049(2) 0.0270(19) -0.0129(15) -0.0034(15) -0.0094(16)
O21 0.074(4) 0.088(4) 0.078(4) -0.017(3) -0.018(3) -0.014(3)
O22 0.046(3) 0.081(3) 0.096(4) -0.022(3) -0.005(3) -0.007(3)
C1 0.026(3) 0.021(2) 0.020(2) 0.0040(17) -0.008(2) -0.0062(19)
C2 0.021(2) 0.021(2) 0.020(2) 0.0051(16) -0.0052(18) -0.0077(18)
C3 0.019(3) 0.031(2) 0.018(2) -0.0037(17) -0.0020(19) -0.0053(19)
C4 0.016(3) 0.034(2) 0.026(2) 0.0009(19) -0.003(2) -0.005(2)
C5 0.020(2) 0.026(2) 0.017(2) 0.0037(16) -0.0065(18) -0.0078(19)
C6 0.026(3) 0.032(2) 0.018(2) -0.0012(17) -0.0055(19) -0.009(2)
C7 0.012(2) 0.032(2) 0.018(2) -0.0010(17) 0.0004(17) -0.0063(19)
C8 0.025(3) 0.030(2) 0.025(3) 0.0029(18) -0.008(2) -0.010(2)
C9 0.024(3) 0.036(2) 0.021(2) 0.0012(19) 0.000(2) -0.007(2)
C10 0.027(3) 0.032(2) 0.020(2) 0.0029(19) -0.001(2) 0.000(2)
C11 0.025(3) 0.025(2) 0.021(2) -0.0028(17) -0.0031(19) -0.011(2)
C12 0.021(3) 0.056(3) 0.017(2) 0.001(2) -0.002(2) 0.000(2)
C13 0.024(3) 0.046(3) 0.027(3) -0.001(2) -0.009(2) 0.007(2)
O1W 0.059(3) 0.077(3) 0.059(3) -0.036(2) -0.038(2) 0.020(2)

loop_
_atom_type_symbol
_atom_type_description
_atom_type_scat_dispersion_real
_atom_type_scat_dispersion_imag
_atom_type_scat_source
C C 0.0033 0.0016 'International Tables Vol C Tables 4.2.6.8 and 6.1.1.4'
H H 0.0000 0.0000 'International Tables Vol C Tables 4.2.6.8 and 6.1.1.4'
N N 0.0061 0.0033 'International Tables Vol C Tables 4.2.6.8 and 6.1.1.4'
O O 0.0106 0.0060 'International Tables Vol C Tables 4.2.6.8 and 6.1.1.4'
Pd Pd -0.9988 1.0072 'International Tables Vol C Tables 4.2.6.8 and 6.1.1.4'
Br Br -0.2901 2.4595 'International Tables Vol C Tables 4.2.6.8 and 6.1.1.4'

loop_
_geom_angle_atom_site_label_1
_geom_angle_atom_site_label_2
_geom_angle_atom_site_label_3
_geom_angle
_geom_angle_site_symmetry_1
_geom_angle_site_symmetry_3
N2 Pd1 N2 180.0 2_556 .
N2 Pd1 Br1 91.72(10) 2_556 2_556
N2 Pd1 Br1 88.28(10) . 2_556
N2 Pd1 Br1 88.28(10) 2_556 .
N2 Pd1 Br1 91.72(10) . .
Br1 Pd1 Br1 180.000(12) 2_556 .
C13 N1 C9 120.3(4) . .
C13 N1 C8 119.4(4) . .
C9 N1 C8 120.3(4) . .
O21 N2 O22 135.5(7) . .
O21 N2 Pd1 110.5(5) . .
O22 N2 Pd1 113.5(4) . .
O1 C1 O2 123.0(4) . .
O1 C1 C2 124.5(4) . .
O2 C1 C2 112.4(4) . .
C3 C2 C7 120.0(4) . .
C3 C2 C1 122.0(4) . .
C7 C2 C1 117.9(4) . .
C2 C3 C4 120.2(4) . .
C3 C4 C5 120.0(4) . .
C6 C5 C4 119.5(4) . .
C6 C5 C8 120.5(4) . .
C4 C5 C8 120.0(4) . .
C5 C6 C7 121.0(4) . .
C6 C7 C2 119.3(4) . .
N1 C8 C5 110.6(3) . .
N1 C9 C10 120.5(4) . .
C9 C10 C11 121.1(4) . .
C12 C11 C10 116.1(4) . .
C12 C11 C11 122.3(5) . 2_564
C10 C11 C11 121.6(5) . 2_564
C11 C12 C13 121.4(5) . .
N1 C13 C12 120.6(5) . .

loop_
_geom_bond_atom_site_label_1
_geom_bond_atom_site_label_2
_geom_bond_distance
_geom_bond_site_symmetry_2
Pd1 N2 2.181(5) 2_556
Pd1 N2 2.181(5) .
Pd1 Br1 2.4419(7) 2_556
Pd1 Br1 2.4419(7) .
N1 C13 1.324(6) .
N1 C9 1.335(6) .
N1 C8 1.495(5) .
N2 O21 1.046(6) .
N2 O22 1.120(5) .
O1 C1 1.196(6) .
O2 C1 1.340(5) .
C1 C2 1.501(6) .
C2 C3 1.384(6) .
C2 C7 1.390(6) .
C3 C4 1.386(6) .
C4 C5 1.392(6) .
C5 C6 1.375(7) .
C5 C8 1.518(6) .
C6 C7 1.387(6) .
C9 C10 1.365(6) .
C10 C11 1.389(6) .
C11 C12 1.371(6) .
C11 C11 1.485(9) 2_564
C12 C13 1.371(7) .
